data_2312156
loop_
_publ_author_name
'Harmo&#x161;ov&#xe1;, Michaela'
'Vilkov&#xe1;, M&#xe1;ria'
'Kello, Martin'
'Smolko, Luk&#xe1;&#x161;'
'Samol'ov&#xe1;, Erika'
'&#x160;ebov&#xe1;, Dominika'
'Poto&#x10d;&#x148;&#xe1;k, Ivan'

_publ_section_title
;
 Low-dimensional compounds containing bioactive ligands. XXII. First
 crystal structure, cytotoxic activity and DNA and HSA binding of a
 zirconium(IV) complex with 8-hydroxyquinoline-2-carboxylic acid.
;
_journal_coeditor_code DG3041
_journal_issue 8
_journal_name_full 'Acta crystallographica. Section C, Structural chemistry'
_journal_paper_doi 10.1107/S2053229623005971
_journal_volume 79
_journal_year 2023
_chemical_formula_iupac '[Zr (C10 H5 N1 O3)2 (H2 O1)2], 2C3 H7 N O'
_chemical_formula_moiety 'C20 H14 N2 O8 Zr, 2(C3 H7 N O)'
_chemical_formula_sum 'C26 H28 N4 O10 Zr'
_chemical_formula_weight 647.74
_chemical_name_systematic
'Diaquabis(8-hydroxyquinoline-2-carboxylato-\k^3^<i>N</i>,<i>O</i>^2^,<i>O</i>^8^)zirconium(IV) dimethylformamide disolvate'
_space_group_crystal_system monoclinic
_space_group_IT_number 13
_space_group_name_Hall '-P 2yac'
_space_group_name_H-M_alt 'P 1 2/n 1'
_atom_sites_solution_hydrogens mixed
_atom_sites_solution_primary dual
_audit_creation_method SHELXL-2018/3
_cell_angle_alpha 90
_cell_angle_beta 113.2250(10)
_cell_angle_gamma 90
_cell_formula_units_Z 2
_cell_length_a 11.3873(5)
_cell_length_b 9.0517(4)
_cell_length_c 14.4136(7)
_cell_measurement_reflns_used 7970
_cell_measurement_temperature 100(2)
_cell_measurement_theta_max 26.379
_cell_measurement_theta_min 2.250
_cell_volume 1365.28(11)
_computing_cell_refinement
;
SAINT (Bruker, 2013)
;
_computing_data_collection
;
APEX2 (Bruker, 2013)
;
_computing_data_reduction
;
SAINT (Bruker, 2013)
;
_computing_molecular_graphics
;
DIAMOND (Brandenburg, 2014)
;
_computing_publication_material
;
SHELXL2018 (Sheldrick, 2015<i>b</i>) and PLATON (Spek, 2020)
;
_computing_structure_refinement
;
SHELXL2018 (Sheldrick, 2015<i>b</i>) in WinGX (Farrugia, 2012)
;
_computing_structure_solution
;
SHELXT (Sheldrick, 2015<i>a</i>)
;
_diffrn_ambient_temperature 100(2)
_diffrn_detector_area_resol_mean 7.9
_diffrn_measured_fraction_theta_full 1.000
_diffrn_measured_fraction_theta_max 1.000
_diffrn_measurement_device_type 'Bruker APEXII TXS Artemis'
_diffrn_measurement_method '\w and \f scans'
_diffrn_radiation_type MoK\a
_diffrn_radiation_wavelength 0.71073
_diffrn_reflns_av_R_equivalents 0.0269
_diffrn_reflns_av_unetI/netI 0.0213
_diffrn_reflns_limit_h_max 12
_diffrn_reflns_limit_h_min -14
_diffrn_reflns_limit_k_max 11
_diffrn_reflns_limit_k_min -11
_diffrn_reflns_limit_l_max 18
_diffrn_reflns_limit_l_min -18
_diffrn_reflns_number 13542
_diffrn_reflns_theta_full 25.242
_diffrn_reflns_theta_max 26.401
_diffrn_reflns_theta_min 1.947
_diffrn_source 'Micro Focus Rotating Anode'
_exptl_absorpt_coefficient_mu 0.467
_exptl_absorpt_correction_T_max 0.6465
_exptl_absorpt_correction_T_min 0.6194
_exptl_absorpt_correction_type multi-scan
_exptl_absorpt_process_details
;
(SADABS; Krause <i>et al.</i>,  2015)
;
_exptl_crystal_colour yellow
_exptl_crystal_density_diffrn 1.576
_exptl_crystal_description block
_exptl_crystal_F_000 664
_exptl_crystal_size_max 0.180
_exptl_crystal_size_mid 0.165
_exptl_crystal_size_min 0.150
_refine_diff_density_max 0.368
_refine_diff_density_min -0.243
_refine_ls_extinction_method none
_refine_ls_goodness_of_fit_ref 1.048
_refine_ls_hydrogen_treatment mixed
_refine_ls_matrix_type full
_refine_ls_number_parameters 196
_refine_ls_number_reflns 2802
_refine_ls_number_restraints 0
_refine_ls_restrained_S_all 1.048
_refine_ls_R_factor_all 0.0257
_refine_ls_R_factor_gt 0.0220
_refine_ls_shift/su_max 0.000
_refine_ls_shift/su_mean 0.000
_refine_ls_structure_factor_coef Fsqd
_refine_ls_weighting_details 'w=1/[\s^2^(Fo^2^)+(0.0220P)^2^+0.9586P] where P=(Fo^2^+2Fc^2^)/3'
_refine_ls_weighting_scheme calc
_refine_ls_wR_factor_gt 0.0533
_refine_ls_wR_factor_ref 0.0554
_reflns_number_gt 2554
_reflns_number_total 2802
_reflns_threshold_expression 'I > 2\s(I)'
_cod_data_source_file dg3041sup1.cif
_cod_data_source_block I
_cod_original_sg_symbol_H-M 'P 2/n'
_cod_database_code 2312156
_shelx_space_group_comment
;
The symmetry employed for this shelxl refinement is uniquely defined
by the following loop, which should always be used as a source of
symmetry information in preference to the above space-group names.
They are only intended as comments.
;
_shelx_estimated_absorpt_t_min 0.921
_shelx_estimated_absorpt_t_max 0.933

loop_
_space_group_symop_operation_xyz
'x, y, z'
'-x+1/2, y, -z+1/2'
'-x, -y, -z'
'x-1/2, -y, z-1/2'

loop_
_atom_site_type_symbol
_atom_site_label
_atom_site_fract_x
_atom_site_fract_y
_atom_site_fract_z
_atom_site_U_iso_or_equiv
_atom_site_adp_type
_atom_site_calc_flag
_atom_site_occupancy
_atom_site_disorder_assembly
_atom_site_disorder_group
Zr Zr1 0.750000 0.32719(2) 0.750000 0.01198(7) Uani d 1 . .
O O2 0.71344(10) 0.42621(12) 0.60036(8) 0.0153(2) Uani d 1 . .
O O4 0.89979(12) 0.49079(13) 0.76534(9) 0.0183(3) Uani d 1 . .
O O1 0.66547(11) 0.16143(12) 0.80984(8) 0.0174(2) Uani d 1 . .
O O3 0.60148(11) 0.45120(13) 0.43466(8) 0.0190(2) Uani d 1 . .
O O5 0.97262(12) 0.60919(15) 0.63249(9) 0.0271(3) Uani d 1 . .
N N1 0.57147(12) 0.23096(14) 0.62244(10) 0.0150(3) Uani d 1 . .
C C10 0.62027(15) 0.39356(17) 0.51694(11) 0.0151(3) Uani d 1 . .
N N5 0.92669(15) 0.68600(17) 0.47237(11) 0.0248(3) Uani d 1 . .
C C14 0.39775(16) 0.05558(18) 0.57564(13) 0.0214(4) Uani d 1 . .
C C11 0.53278(15) 0.27651(17) 0.52780(12) 0.0159(3) Uani d 1 . .
C C19 0.50732(15) 0.12427(17) 0.64791(13) 0.0173(3) Uani d 1 . .
C C13 0.35762(17) 0.10721(19) 0.47538(13) 0.0230(4) Uani d 1 . .
H H13 0.284101 0.065307 0.424136 0.028 Uiso calc 1 . .
C C15 0.34366(17) -0.0610(2) 0.61059(15) 0.0274(4) Uani d 1 . .
H H15 0.269909 -0.110827 0.565264 0.033 Uiso calc 1 . .
C C51 0.89798(17) 0.62167(19) 0.54316(13) 0.0223(4) Uani d 1 . .
H H51 0.814344 0.582384 0.524080 0.027 Uiso calc 1 . .
C C12 0.42340(16) 0.21698(18) 0.45110(13) 0.0199(3) Uani d 1 . .
H H12 0.395641 0.252214 0.383732 0.024 Uiso calc 1 . .
C C18 0.56296(16) 0.08473(17) 0.75187(13) 0.0185(3) Uani d 1 . .
C C17 0.50635(17) -0.03032(19) 0.78212(14) 0.0238(4) Uani d 1 . .
H H17 0.539905 -0.061042 0.850695 0.029 Uiso calc 1 . .
C C16 0.39787(18) -0.1023(2) 0.71023(15) 0.0281(4) Uani d 1 . .
H H16 0.361238 -0.182513 0.732000 0.034 Uiso calc 1 . .
C C52 1.05252(19) 0.7488(2) 0.49536(15) 0.0315(4) Uani d 1 . .
H H52A 1.047296 0.856800 0.496430 0.047 Uiso calc 1 . .
H H52B 1.083289 0.718483 0.443616 0.047 Uiso calc 1 . .
H H52C 1.111826 0.713425 0.561540 0.047 Uiso calc 1 . .
C C53 0.8346(2) 0.6942(2) 0.36867(14) 0.0357(5) Uani d 1 . .
H H53A 0.754360 0.647924 0.363207 0.053 Uiso calc 1 . .
H H53B 0.868324 0.642192 0.324761 0.053 Uiso calc 1 . .
H H53C 0.819039 0.797891 0.347962 0.053 Uiso calc 1 . .
H H1O4 0.914(2) 0.527(2) 0.7183(18) 0.036(6) Uiso d 1 . .
H H2O4 0.959(2) 0.512(3) 0.8176(19) 0.043(7) Uiso d 1 . .

loop_
_atom_site_aniso_label
_atom_site_aniso_U_11
_atom_site_aniso_U_22
_atom_site_aniso_U_33
_atom_site_aniso_U_12
_atom_site_aniso_U_13
_atom_site_aniso_U_23
Zr1 0.01018(12) 0.01315(11) 0.01008(11) 0.000 0.00130(8) 0.000
O2 0.0136(6) 0.0185(5) 0.0101(5) -0.0015(4) 0.0006(5) -0.0011(4)
O4 0.0175(7) 0.0233(6) 0.0096(6) -0.0069(5) 0.0008(5) 0.0012(5)
O1 0.0140(6) 0.0176(6) 0.0190(6) -0.0018(4) 0.0049(5) 0.0014(4)
O3 0.0174(6) 0.0245(6) 0.0118(5) 0.0028(5) 0.0022(5) 0.0009(4)
O5 0.0275(7) 0.0366(7) 0.0166(6) -0.0100(6) 0.0080(5) -0.0006(5)
N1 0.0122(7) 0.0136(6) 0.0181(7) 0.0007(5) 0.0047(6) -0.0035(5)
C10 0.0135(8) 0.0161(7) 0.0146(8) 0.0042(6) 0.0043(7) -0.0027(6)
N5 0.0228(8) 0.0338(8) 0.0175(7) -0.0050(6) 0.0074(6) 0.0006(6)
C14 0.0128(8) 0.0194(8) 0.0306(9) -0.0008(6) 0.0070(8) -0.0067(7)
C11 0.0130(8) 0.0166(7) 0.0163(8) 0.0030(6) 0.0040(7) -0.0044(6)
C19 0.0135(8) 0.0136(7) 0.0250(9) 0.0011(6) 0.0077(7) -0.0035(6)
C13 0.0138(9) 0.0234(9) 0.0270(9) -0.0018(7) 0.0028(7) -0.0106(7)
C15 0.0161(9) 0.0245(9) 0.0404(11) -0.0059(7) 0.0097(8) -0.0067(8)
C51 0.0213(9) 0.0244(9) 0.0225(9) -0.0051(7) 0.0100(8) -0.0022(7)
C12 0.0155(9) 0.0215(8) 0.0182(8) 0.0021(7) 0.0020(7) -0.0060(6)
C18 0.0137(8) 0.0164(8) 0.0261(9) 0.0008(6) 0.0085(7) -0.0007(6)
C17 0.0196(9) 0.0212(8) 0.0321(10) -0.0004(7) 0.0116(8) 0.0043(7)
C16 0.0225(10) 0.0226(9) 0.0432(11) -0.0048(7) 0.0172(9) 0.0015(8)
C52 0.0297(11) 0.0392(11) 0.0290(10) -0.0090(9) 0.0153(9) 0.0015(8)
C53 0.0317(11) 0.0510(13) 0.0213(10) -0.0007(9) 0.0073(9) 0.0047(9)

loop_
_atom_type_symbol
_atom_type_description
_atom_type_scat_dispersion_real
_atom_type_scat_dispersion_imag
_atom_type_scat_source
C C 0.0033 0.0016 'International Tables Vol C Tables 4.2.6.8 and 6.1.1.4'
H H 0.0000 0.0000 'International Tables Vol C Tables 4.2.6.8 and 6.1.1.4'
N N 0.0061 0.0033 'International Tables Vol C Tables 4.2.6.8 and 6.1.1.4'
O O 0.0106 0.0060 'International Tables Vol C Tables 4.2.6.8 and 6.1.1.4'
Zr Zr -2.9673 0.5597 'International Tables Vol C Tables 4.2.6.8 and 6.1.1.4'

loop_
_geom_angle_atom_site_label_1
_geom_angle_atom_site_label_2
_geom_angle_atom_site_label_3
_geom_angle_site_symmetry_1
_geom_angle_site_symmetry_3
_geom_angle
_geom_angle_publ_flag
O1 Zr1 O1 2_656 . 90.93(6) y
O1 Zr1 O4 2_656 2_656 152.20(4) ?
O1 Zr1 O4 . 2_656 93.34(4) y
O1 Zr1 O4 2_656 . 93.34(4) ?
O1 Zr1 O4 . . 152.20(4) y
O4 Zr1 O4 2_656 . 95.53(7) y
O1 Zr1 O2 2_656 . 80.39(4) ?
O1 Zr1 O2 . . 137.20(4) y
O4 Zr1 O2 2_656 . 77.87(4) ?
O4 Zr1 O2 . . 70.55(4) y
O1 Zr1 O2 2_656 2_656 137.20(4) ?
O1 Zr1 O2 . 2_656 80.39(4) y
O4 Zr1 O2 2_656 2_656 70.55(4) ?
O4 Zr1 O2 . 2_656 77.87(4) y
O2 Zr1 O2 . 2_656 132.33(6) y
O1 Zr1 N1 2_656 2_656 70.21(4) ?
O1 Zr1 N1 . 2_656 78.99(4) y
O4 Zr1 N1 2_656 2_656 137.54(5) ?
O4 Zr1 N1 . 2_656 76.69(5) y
O2 Zr1 N1 . 2_656 134.10(4) y
O2 Zr1 N1 2_656 2_656 67.00(4) ?
O1 Zr1 N1 2_656 . 78.99(4) ?
O1 Zr1 N1 . . 70.21(4) y
O4 Zr1 N1 2_656 . 76.69(5) ?
O4 Zr1 N1 . . 137.54(5) y
O2 Zr1 N1 . . 67.00(4) y
O2 Zr1 N1 2_656 . 134.10(4) ?
N1 Zr1 N1 2_656 . 135.64(7) y
C10 O2 Zr1 . . 125.85(10) ?
Zr1 O4 H1O4 . . 125.2(16) ?
Zr1 O4 H2O4 . . 125.2(17) ?
H1O4 O4 H2O4 . . 108(2) ?
C18 O1 Zr1 . . 122.35(10) ?
C11 N1 C19 . . 120.58(14) ?
C11 N1 Zr1 . . 122.30(11) ?
C19 N1 Zr1 . . 117.12(10) ?
O3 C10 O2 . . 124.59(15) ?
O3 C10 C11 . . 121.78(14) ?
O2 C10 C11 . . 113.63(13) ?
C51 N5 C53 . . 121.29(16) ?
C51 N5 C52 . . 121.18(16) ?
C53 N5 C52 . . 117.52(15) ?
C15 C14 C13 . . 127.01(16) ?
C15 C14 C19 . . 116.62(16) ?
C13 C14 C19 . . 116.31(15) ?
N1 C11 C12 . . 121.51(15) ?
N1 C11 C10 . . 111.21(13) ?
C12 C11 C10 . . 127.28(15) ?
N1 C19 C14 . . 122.01(15) ?
N1 C19 C18 . . 113.79(14) ?
C14 C19 C18 . . 124.16(15) ?
C12 C13 C14 . . 120.82(16) ?
C12 C13 H13 . . 119.6 ?
C14 C13 H13 . . 119.6 ?
C16 C15 C14 . . 119.84(17) ?
C16 C15 H15 . . 120.1 ?
C14 C15 H15 . . 120.1 ?
O5 C51 N5 . . 124.45(17) ?
O5 C51 H51 . . 117.8 ?
N5 C51 H51 . . 117.8 ?
C13 C12 C11 . . 118.75(16) ?
C13 C12 H12 . . 120.6 ?
C11 C12 H12 . . 120.6 ?
O1 C18 C17 . . 126.67(16) ?
O1 C18 C19 . . 116.46(14) ?
C17 C18 C19 . . 116.87(15) ?
C18 C17 C16 . . 119.70(17) ?
C18 C17 H17 . . 120.2 ?
C16 C17 H17 . . 120.2 ?
C15 C16 C17 . . 122.79(17) ?
C15 C16 H16 . . 118.6 ?
C17 C16 H16 . . 118.6 ?
N5 C52 H52A . . 109.5 ?
N5 C52 H52B . . 109.5 ?
H52A C52 H52B . . 109.5 ?
N5 C52 H52C . . 109.5 ?
H52A C52 H52C . . 109.5 ?
H52B C52 H52C . . 109.5 ?
N5 C53 H53A . . 109.5 ?
N5 C53 H53B . . 109.5 ?
H53A C53 H53B . . 109.5 ?
N5 C53 H53C . . 109.5 ?
H53A C53 H53C . . 109.5 ?
H53B C53 H53C . . 109.5 ?

loop_
_geom_bond_atom_site_label_1
_geom_bond_atom_site_label_2
_geom_bond_site_symmetry_2
_geom_bond_distance
_geom_bond_publ_flag
Zr1 O1 2_656 2.1393(11) ?
Zr1 O1 . 2.1393(11) y
Zr1 O4 2_656 2.2031(12) ?
Zr1 O4 . 2.2032(12) y
Zr1 O2 . 2.2182(10) y
Zr1 O2 2_656 2.2182(10) ?
Zr1 N1 2_656 2.3074(13) ?
Zr1 N1 . 2.3074(13) y
O2 C10 . 1.2856(19) ?
O4 H1O4 . 0.82(2) ?
O4 H2O4 . 0.81(3) ?
O1 C18 . 1.332(2) ?
O3 C10 . 1.2347(19) ?
O5 C51 . 1.237(2) ?
N1 C11 . 1.323(2) ?
N1 C19 . 1.346(2) ?
C10 C11 . 1.504(2) ?
N5 C51 . 1.323(2) ?
N5 C53 . 1.450(2) ?
N5 C52 . 1.453(2) ?
C14 C15 . 1.411(2) ?
C14 C13 . 1.412(3) ?
C14 C19 . 1.415(2) ?
C11 C12 . 1.406(2) ?
C19 C18 . 1.423(2) ?
C13 C12 . 1.370(3) ?
C13 H13 . 0.9500 ?
C15 C16 . 1.373(3) ?
C15 H15 . 0.9500 ?
C51 H51 . 0.9500 ?
C12 H12 . 0.9500 ?
C18 C17 . 1.383(2) ?
C17 C16 . 1.419(3) ?
C17 H17 . 0.9500 ?
C16 H16 . 0.9500 ?
C52 H52A . 0.9800 ?
C52 H52B . 0.9800 ?
C52 H52C . 0.9800 ?
C53 H53A . 0.9800 ?
C53 H53B . 0.9800 ?
C53 H53C . 0.9800 ?

loop_
_geom_hbond_atom_site_label_D
_geom_hbond_atom_site_label_H
_geom_hbond_atom_site_label_A
_geom_hbond_site_symmetry_A
_geom_hbond_distance_DH
_geom_hbond_distance_HA
_geom_hbond_distance_DA
_geom_hbond_angle_DHA
_geom_hbond_publ_flag
C51 H51 O2 . 0.95 2.35 3.097(2) 135.2 yes
C51 H51 O3 . 0.95 2.55 3.473(2) 165.2 yes
O4 H1O4 O5 . 0.82(2) 1.79(2) 2.5991(17) 170(2) yes
O4 H2O4 O3 4_666 0.81(3) 1.85(3) 2.6619(16) 175(2) yes

_cod_database_fobs_code 2312156
